data_2203450
loop_
_publ_author_name
'Liu, Ji-Wei'
'Gao, Shan'
'Huo, Li-Hua'
'Ng, Seik Weng'

_publ_section_title
;
 Aquachlorobis(1,10-phenanthroline)cobalt(II) chloride
 dimethylformamide solvate
;
_journal_issue 4
_journal_name_full 'Acta Crystallographica Section E'
_journal_page_first m501
_journal_page_last m503
_journal_paper_doi 10.1107/S1600536804007263
_journal_volume 60
_journal_year 2004
_chemical_formula_iupac '[Co Cl (C12 H8 N2)2 (H2 O)] Cl, 0.5C6 H14 N2 O2'
_chemical_formula_moiety 'C24 H18 Cl Co N4 O 1+, Cl 1-, 0.5C6 H14 N2 O2'
_chemical_formula_sum 'C27 H25 Cl2 Co N5 O2'
_chemical_formula_weight 581.35
_chemical_name_systematic
;
Aquachlorobis(1,10-phenanthroline)cobalt(II) chloride
dimethylformamide hemisolvate
;
_space_group_IT_number 2
_symmetry_cell_setting triclinic
_symmetry_space_group_name_Hall '-P 1'
_symmetry_space_group_name_H-M 'P -1'
_atom_sites_solution_hydrogens geom
_atom_sites_solution_primary direct
_atom_sites_solution_secondary difmap
_cell_angle_alpha 66.97(3)
_cell_angle_beta 85.63(3)
_cell_angle_gamma 79.87(3)
_cell_formula_units_Z 2
_cell_length_a 9.632(4)
_cell_length_b 11.612(4)
_cell_length_c 12.777(5)
_cell_measurement_reflns_used 5907
_cell_measurement_temperature 293(2)
_cell_measurement_theta_max 27.5
_cell_measurement_theta_min 3.1
_cell_volume 1294.6(9)
_computing_cell_refinement RAPID-AUTO
_computing_data_collection 'RAPID-AUTO (Rigaku, 1998)'
_computing_data_reduction 'CrystalStructure (Rigaku/MSC, 2002)'
_computing_molecular_graphics 'ORTEPII (Johnson, 1976)'
_computing_publication_material SHELXL97
_computing_structure_refinement 'SHELXL97 (Sheldrick, 1997)'
_computing_structure_solution 'SHELXS97 (Sheldrick, 1997)'
_diffrn_ambient_temperature 293(2)
_diffrn_detector_area_resol_mean 10
_diffrn_measured_fraction_theta_full 0.99
_diffrn_measured_fraction_theta_max 0.99
_diffrn_measurement_device_type 'Rigaku R-AXIS RAPID'
_diffrn_measurement_method \w
_diffrn_radiation_monochromator graphite
_diffrn_radiation_source 'fine-focus sealed tube'
_diffrn_radiation_type MoK\a
_diffrn_radiation_wavelength 0.71073
_diffrn_reflns_av_R_equivalents 0.032
_diffrn_reflns_av_sigmaI/netI 0.037
_diffrn_reflns_limit_h_max 12
_diffrn_reflns_limit_h_min -12
_diffrn_reflns_limit_k_max 15
_diffrn_reflns_limit_k_min -14
_diffrn_reflns_limit_l_max 16
_diffrn_reflns_limit_l_min -16
_diffrn_reflns_number 9430
_diffrn_reflns_theta_full 27.5
_diffrn_reflns_theta_max 27.5
_diffrn_reflns_theta_min 3.1
_diffrn_standards_decay_% 0
_diffrn_standards_interval_count 0
_diffrn_standards_interval_time 0
_diffrn_standards_number 0
_exptl_absorpt_coefficient_mu 0.91
_exptl_absorpt_correction_T_max 0.847
_exptl_absorpt_correction_T_min 0.737
_exptl_absorpt_correction_type multi-scan
_exptl_absorpt_process_details '(ABSCOR; Higashi, 1995)'
_exptl_crystal_colour Pink
_exptl_crystal_density_diffrn 1.491
_exptl_crystal_density_meas ?
_exptl_crystal_description Prism
_exptl_crystal_F_000 598
_exptl_crystal_size_max 0.36
_exptl_crystal_size_mid 0.24
_exptl_crystal_size_min 0.19
_refine_diff_density_max 0.64
_refine_diff_density_min -0.61
_refine_ls_extinction_method none
_refine_ls_goodness_of_fit_ref 1.05
_refine_ls_hydrogen_treatment mixed
_refine_ls_matrix_type full
_refine_ls_number_parameters 334
_refine_ls_number_reflns 5881
_refine_ls_number_restraints 10
_refine_ls_restrained_S_all 1.07
_refine_ls_R_factor_all 0.061
_refine_ls_R_factor_gt 0.048
_refine_ls_shift/su_max 0.000
_refine_ls_shift/su_mean 0.000
_refine_ls_structure_factor_coef Fsqd
_refine_ls_weighting_details 'calc w = 1/[\s^2^(Fo^2^)+(0.0902P)^2^] where P = (Fo^2^+2Fc^2^)/3'
_refine_ls_weighting_scheme calc
_refine_ls_wR_factor_gt 0.125
_refine_ls_wR_factor_ref 0.133
_reflns_number_gt 4687
_reflns_number_total 5881
_reflns_threshold_expression I>2\s(I)
_cod_data_source_file hg6031.cif
_cod_data_source_block I
_cod_depositor_comments
;
The following automatic conversions were performed:
'_symmetry_cell_setting' value 'Triclinic' changed to 'triclinic'
according to '/home/saulius/struct/CIF-dictionaries/cif_core.dic'
dictionary named 'cif_core.dic' version 2.4.1 from
2010-06-29.

'_exptl_absorpt_correction_type' value 'Multi-scan' changed
to 'multi-scan' according to
'/home/saulius/struct/CIF-dictionaries/cif_core.dic' dictionary named
'cif_core.dic' version 2.4.1 from 2010-06-29.

Automatic conversion script
Id: cif_fix_enum 1527 2010-12-29 10:47:43Z saulius 

The following automatic conversions were performed:

'_symmetry_cell_setting' value 'Triclinic' changed to 'triclinic'
according to /home/saulius/struct/CIF-dictionaries/cif_core.dic
dictionary named 'cif_core.dic' version 2.4.1 from
2010-06-29.

'_exptl_absorpt_correction_type' value 'Multi-scan'
changed to 'multi-scan' according to
/home/saulius/struct/CIF-dictionaries/cif_core.dic dictionary named
'cif_core.dic' version 2.4.1 from 2010-06-29.

Automatic conversion script
Id: cif_fix_values 1715 2011-07-08 13:25:40Z adriana 
;
_cod_database_code 2203450
_cod_database_fobs_code 2203450

loop_
_symmetry_equiv_pos_as_xyz
'x, y, z'
'-x, -y, -z'

loop_
_atom_site_label
_atom_site_fract_x
_atom_site_fract_y
_atom_site_fract_z
_atom_site_U_iso_or_equiv
_atom_site_adp_type
_atom_site_calc_flag
_atom_site_refinement_flags
_atom_site_occupancy
_atom_site_disorder_assembly
_atom_site_disorder_group
_atom_site_type_symbol
Co1 0.69758(3) 0.16993(3) 0.71532(2) 0.03110(10) Uani d . 1 . . Co
Cl1 0.58182(6) 0.18922(6) 0.88135(5) 0.0424(2) Uani d . 1 . . Cl
Cl2 0.40111(8) 0.55236(6) 0.64188(6) 0.0505(2) Uani d . 1 . . Cl
N1 0.8856(2) 0.0573(2) 0.8050(2) 0.0348(4) Uani d . 1 . . N
N2 0.8331(2) 0.3099(2) 0.6888(2) 0.0379(4) Uani d . 1 . . N
N3 0.6144(2) 0.0051(2) 0.7293(2) 0.0344(4) Uani d . 1 . . N
N4 0.7821(2) 0.1365(2) 0.5636(2) 0.0342(4) Uani d . 1 . . N
N5 0.7433(7) -0.4659(7) 0.9534(6) 0.0690(10) Uiso d PD 0.50 A 1 N
N5' 0.7810(7) -0.4842(7) 0.9763(6) 0.0690(10) Uiso d PD 0.50 B 2 N
O1 0.8528(8) -0.3161(7) 0.8281(6) 0.104(2) Uiso d PD 0.50 A 1 O
O1' 0.9131(8) -0.3428(7) 0.8567(6) 0.104(2) Uiso d PD 0.50 B 2 O
O1W 0.5381(2) 0.3019(2) 0.6116(2) 0.0412(4) Uani d D 1 . . O
C1 0.9886(2) 0.1248(2) 0.8009(2) 0.0365(5) Uani d . 1 . . C
C2 0.9085(3) -0.0662(3) 0.8642(2) 0.0440(6) Uani d . 1 . . C
C3 1.0335(3) -0.1286(3) 0.9238(2) 0.0513(7) Uani d . 1 . . C
C4 1.1381(3) -0.0620(3) 0.9207(2) 0.0508(7) Uani d . 1 . . C
C5 1.1188(3) 0.0685(3) 0.8571(2) 0.0439(6) Uani d . 1 . . C
C6 1.2225(3) 0.1474(3) 0.8476(3) 0.0548(7) Uani d . 1 . . C
C7 1.1987(3) 0.2724(3) 0.7860(3) 0.0570(8) Uani d . 1 . . C
C8 1.0662(3) 0.3337(3) 0.7296(2) 0.0484(6) Uani d . 1 . . C
C9 1.0348(3) 0.4643(3) 0.6685(3) 0.0572(8) Uani d . 1 . . C
C10 0.9043(3) 0.5146(3) 0.6196(3) 0.0578(7) Uani d . 1 . . C
C11 0.8063(3) 0.4344(3) 0.6317(2) 0.0478(6) Uani d . 1 . . C
C12 0.9616(2) 0.2595(2) 0.7379(2) 0.0371(5) Uani d . 1 . . C
C13 0.6451(2) -0.0327(2) 0.6412(2) 0.0345(5) Uani d . 1 . . C
C14 0.5363(3) -0.0622(3) 0.8142(2) 0.0452(6) Uani d . 1 . . C
C15 0.4838(3) -0.1674(3) 0.8144(3) 0.0559(8) Uani d . 1 . . C
C16 0.5109(3) -0.2033(3) 0.7245(3) 0.0554(7) Uani d . 1 . . C
C17 0.5959(3) -0.1360(2) 0.6344(2) 0.0426(6) Uani d . 1 . . C
C18 0.6329(3) -0.1689(3) 0.5374(3) 0.0565(8) Uani d . 1 . . C
C19 0.7173(3) -0.1033(3) 0.4545(3) 0.0568(8) Uani d . 1 . . C
C20 0.7716(3) 0.0021(3) 0.4589(2) 0.0435(6) Uani d . 1 . . C
C21 0.8622(3) 0.0734(3) 0.3762(2) 0.0559(7) Uani d . 1 . . C
C22 0.9092(3) 0.1715(3) 0.3879(2) 0.0544(7) Uani d . 1 . . C
C23 0.8662(3) 0.2002(3) 0.4839(2) 0.0446(6) Uani d . 1 . . C
C24 0.7355(2) 0.0380(2) 0.5525(2) 0.0353(5) Uani d . 1 . . C
C25 0.8380(10) -0.3770(10) 0.9355(9) 0.120(3) Uiso d PD 0.50 A 1 C
C26 0.726(2) -0.5280(10) 0.8900(10) 0.128(3) Uiso d PD 0.50 A 1 C
C27 0.726(2) -0.5450(10) 1.0860(9) 0.145(3) Uiso d PD 0.50 A 1 C
C25' 0.8250(10) -0.4150(10) 0.8610(9) 0.120(3) Uiso d PD 0.50 B 2 C
C26' 0.7650(10) -0.4330(10) 1.0520(10) 0.128(3) Uiso d PD 0.50 B 2 C
C27' 0.678(2) -0.5600(10) 0.9460(10) 0.145(3) Uiso d PD 0.50 B 2 C
H1W1 0.506(3) 0.353(2) 0.643(2) 0.049 Uiso d D 1 . . H
H1W2 0.557(3) 0.335(3) 0.5420(10) 0.049 Uiso d D 1 . . H
H2 0.8390 -0.1134 0.8662 0.053 Uiso calc R 1 . . H
H3 1.0452 -0.2156 0.9656 0.062 Uiso calc R 1 . . H
H4 1.2213 -0.1029 0.9605 0.061 Uiso calc R 1 . . H
H6 1.3081 0.1108 0.8849 0.066 Uiso calc R 1 . . H
H7 1.2690 0.3204 0.7797 0.068 Uiso calc R 1 . . H
H9 1.1011 0.5163 0.6611 0.069 Uiso calc R 1 . . H
H10 0.8813 0.6014 0.5787 0.069 Uiso calc R 1 . . H
H11 0.7183 0.4699 0.5982 0.057 Uiso calc R 1 . . H
H14 0.5157 -0.0384 0.8759 0.054 Uiso calc R 1 . . H
H15 0.4306 -0.2126 0.8758 0.067 Uiso calc R 1 . . H
H16 0.4739 -0.2712 0.7226 0.067 Uiso calc R 1 . . H
H18 0.5984 -0.2362 0.5317 0.068 Uiso calc R 1 . . H
H19 0.7410 -0.1269 0.3930 0.068 Uiso calc R 1 . . H
H21 0.8899 0.0531 0.3133 0.067 Uiso calc R 1 . . H
H22 0.9687 0.2188 0.3334 0.065 Uiso calc R 1 . . H
H23 0.8987 0.2674 0.4915 0.054 Uiso calc R 1 . . H
H25 0.8812 -0.3648 0.9924 0.144 Uiso calc PR 0.50 A 1 H
H25' 0.7917 -0.4213 0.7973 0.144 Uiso calc PR 0.50 B 2 H
H26A 0.7861 -0.5031 0.8236 0.192 Uiso calc PR 0.50 A 1 H
H26B .6294 -0.5082 0.8659 0.192 Uiso calc PR 0.50 A 1 H
H26C 0.7496 -0.6173 0.9322 0.192 Uiso calc PR 0.50 A 1 H
H26D 0.8474 -0.4620 1.0989 0.192 Uiso calc PR 0.50 B 2 H
H26E 0.6838 -0.4579 1.0984 0.192 Uiso calc PR 0.50 B 2 H
H26F 0.7524 -0.3427 1.0143 0.192 Uiso calc PR 0.50 B 2 H
H27A 0.7132 -0.6297 1.0979 0.217 Uiso calc PR 0.50 A 1 H
H27B 0.6454 -0.5052 1.1150 0.217 Uiso calc PR 0.50 A 1 H
H27C 0.8091 -0.5490 1.1249 0.217 Uiso calc PR 0.50 A 1 H
H27D 0.6123 -0.5021 0.8890 0.217 Uiso calc PR 0.50 B 2 H
H27E 0.6266 -0.6048 1.0133 0.217 Uiso calc PR 0.50 B 2 H
H27F 0.7320 -0.6202 0.9181 0.217 Uiso calc PR 0.50 B 2 H

loop_
_atom_site_aniso_label
_atom_site_aniso_U_11
_atom_site_aniso_U_22
_atom_site_aniso_U_33
_atom_site_aniso_U_12
_atom_site_aniso_U_13
_atom_site_aniso_U_23
Co1 0.0292(2) 0.0350(2) 0.0325(2) -0.00850(10) 0.00000(10) -0.01520(10)
Cl1 0.0384(3) 0.0568(4) 0.0365(3) -0.0074(3) 0.0014(2) -0.0233(3)
Cl2 0.0602(4) 0.0424(3) 0.0486(4) -0.0088(3) 0.0064(3) -0.0182(3)
O1W 0.0438(9) 0.0440(10) 0.0364(9) -0.0020(8) -0.0028(7) -0.0174(8)
N1 0.0322(9) 0.0410(10) 0.0330(10) -0.0059(8) 0.0003(8) -0.0169(8)
N2 0.0350(10) 0.0420(10) 0.0410(10) -0.0105(9) 0.0004(8) -0.0193(9)
N3 0.0340(10) 0.0370(10) 0.0370(10) -0.0105(8) 0.0019(8) -0.0169(8)
N4 0.0348(9) 0.0360(10) 0.0320(10) -0.0070(8) 0.0017(8) -0.0137(8)
C1 0.0310(10) 0.0510(10) 0.0330(10) -0.0080(10) 0.0033(9) -0.0220(10)
C2 0.0430(10) 0.0470(10) 0.0400(10) -0.0080(10) 0.0020(10) -0.0140(10)
C3 0.050(2) 0.052(2) 0.0420(10) 0.0040(10) -0.0040(10) -0.0120(10)
C4 0.0380(10) 0.071(2) 0.0400(10) 0.0080(10) -0.0070(10) -0.0230(10)
C5 0.0320(10) 0.067(2) 0.0390(10) -0.0020(10) -0.0010(10) -0.0300(10)
C6 0.0310(10) 0.083(2) 0.063(2) -0.0060(10) -0.0050(10) -0.042(2)
C7 0.0350(10) 0.085(2) 0.069(2) -0.023(2) 0.0050(10) -0.044(2)
C8 0.0410(10) 0.067(2) 0.053(2) -0.0240(10) 0.0090(10) -0.0340(10)
C9 0.055(2) 0.062(2) 0.068(2) -0.033(2) 0.0100(10) -0.031(2)
C10 0.063(2) 0.047(2) 0.067(2) -0.0210(10) 0.005(2) -0.0210(10)
C11 0.0470(10) 0.0430(10) 0.054(2) -0.0100(10) -0.0010(10) -0.0180(10)
C12 0.0340(10) 0.0490(10) 0.0380(10) -0.0140(10) 0.0050(9) -0.0240(10)
C13 0.0310(10) 0.0380(10) 0.0390(10) -0.0039(9) -0.0047(9) -0.0200(10)
C14 0.0450(10) 0.0470(10) 0.050(2) -0.0160(10) 0.0110(10) -0.0240(10)
C15 0.053(2) 0.049(2) 0.071(2) -0.0250(10) 0.021(2) -0.025(2)
C16 0.051(2) 0.047(2) 0.079(2) -0.0200(10) 0.006(2) -0.031(2)
C17 0.0380(10) 0.0420(10) 0.056(2) -0.0070(10) -0.0040(10) -0.0260(10)
C18 0.056(2) 0.056(2) 0.076(2) -0.0060(10) -0.011(2) -0.045(2)
C19 0.063(2) 0.068(2) 0.056(2) 0.009(2) -0.0090(10) -0.045(2)
C20 0.0450(10) 0.0500(10) 0.0380(10) 0.0020(10) -0.0020(10) -0.0230(10)
C21 0.062(2) 0.069(2) 0.0400(10) -0.001(2) 0.0060(10) -0.0290(10)
C22 0.056(2) 0.062(2) 0.0380(10) -0.0100(10) 0.0160(10) -0.0140(10)
C23 0.0440(10) 0.0450(10) 0.0430(10) -0.0090(10) 0.0080(10) -0.0160(10)
C24 0.0320(10) 0.0410(10) 0.0340(10) -0.0010(10) -0.0031(9) -0.0170(10)

loop_
_atom_type_symbol
_atom_type_description
_atom_type_scat_dispersion_real
_atom_type_scat_dispersion_imag
_atom_type_scat_source
C C 0.0033 0.0016 'International Tables Vol C Tables 4.2.6.8 and 6.1.1.4'
H H 0.0000 0.0000 'International Tables Vol C Tables 4.2.6.8 and 6.1.1.4'
N N 0.0061 0.0033 'International Tables Vol C Tables 4.2.6.8 and 6.1.1.4'
O O 0.0106 0.0060 'International Tables Vol C Tables 4.2.6.8 and 6.1.1.4'
Cl Cl 0.1484 0.1585 'International Tables Vol C Tables 4.2.6.8 and 6.1.1.4'
Co Co 0.3494 0.9721 'International Tables Vol C Tables 4.2.6.8 and 6.1.1.4'

loop_
_geom_angle_atom_site_label_1
_geom_angle_atom_site_label_2
_geom_angle_atom_site_label_3
_geom_angle
_geom_angle_publ_flag
N1 Co1 Cl1 93.81(6) yes
N1 Co1 N2 77.14(8) yes
N1 Co1 N4 89.16(8) yes
N2 Co1 Cl1 95.74(6) yes
N2 Co1 N4 91.95(8) yes
N3 Co1 Cl1 95.94(6) yes
N3 Co1 N1 92.04(8) yes
N3 Co1 N2 164.56(8) yes
N3 Co1 N4 76.72(8) yes
N4 Co1 Cl1 172.20(6) yes
O1W Co1 Cl1 91.10(6) yes
O1W Co1 N1 169.97(8) yes
O1W Co1 N2 93.68(8) yes
O1W Co1 N3 96.15(8) yes
O1W Co1 N4 87.10(8) yes
Co1 O1W H1W1 108(2) no
Co1 O1W H1W2 116(2) no
N1 C1 C5 122.7(2) no
N1 C1 C12 117.8(2) no
N1 C2 C3 122.4(3) no
N1 C2 H2 118.8 no
N2 C11 C10 123.0(3) no
N2 C11 H11 118.5 no
N2 C12 C1 117.3(2) no
N2 C12 C8 122.7(2) no
N3 C13 C17 123.2(2) no
N3 C13 C24 116.7(2) no
N3 C14 C15 122.8(3) no
N3 C14 H14 118.6 no
N4 C23 C22 123.2(3) no
N4 C23 H23 118.4 no
N4 C24 C13 117.9(2) no
N4 C24 C20 123.0(2) no
N5 C25 H25 125.6 no
N5' C25' H25' 123.9 no
N5' C26' H26D 109.5 no
N5' C26' H26E 109.5 no
N5' C26' H26F 109.5 no
N5' C27' H27D 109.5 no
N5' C27' H27E 109.5 no
N5' C27' H27F 109.5 no
O1 C25 N5 108.8(9) no
O1 C25 H25 125.6 no
O1' C25' N5' 112.2(9) no
O1' C25' H25' 123.9 no
C1 N1 Co1 114.2(2) no
C1 C5 C6 119.0(3) no
C2 N1 Co1 127.5(2) no
C2 N1 C1 118.3(2) no
C2 C3 H3 120.0 no
C3 C2 H2 118.8 no
C3 C4 C5 119.2(3) no
C3 C4 H4 120.4 no
C4 C3 C2 120.0(3) no
C4 C3 H3 120.0 no
C4 C5 C1 117.3(3) no
C4 C5 C6 123.6(3) no
C5 C1 C12 119.4(2) no
C5 C4 H4 120.4 no
C5 C6 H6 119.3 no
C6 C7 C8 121.2(3) no
C6 C7 H7 119.4 no
C7 C6 C5 121.4(3) no
C7 C6 H6 119.3 no
C8 C7 H7 119.4 no
C8 C9 H9 120.5 no
C8 C12 C1 120.0(2) no
C9 C8 C7 123.1(3) no
C9 C8 C12 118.0(3) no
C9 C10 C11 119.5(3) no
C9 C10 H10 120.3 no
C10 C9 C8 119.0(3) no
C10 C9 H9 120.5 no
C10 C11 H11 118.5 no
C11 N2 Co1 128.6(2) no
C11 N2 C12 117.8(2) no
C11 C10 H10 120.3 no
C12 N2 Co1 113.6(2) no
C12 C8 C7 118.9(3) no
C13 N3 Co1 115.5(2) no
C13 C17 C16 117.6(2) no
C13 C17 C18 119.5(2) no
C14 N3 Co1 126.9(2) no
C14 N3 C13 117.6(2) no
C14 C15 H15 120.1 no
C15 C14 H14 118.6 no
C15 C16 C17 119.0(3) no
C15 C16 H16 120.5 no
C16 C15 C14 119.8(3) no
C16 C15 H15 120.1 no
C16 C17 C18 122.9(2) no
C17 C13 C24 120.1(2) no
C17 C16 H16 120.5 no
C17 C18 H18 119.7 no
C18 C19 C20 121.7(3) no
C18 C19 H19 119.2 no
C19 C18 C17 120.6(3) no
C19 C18 H18 119.7 no
C20 C19 H19 119.2 no
C20 C21 H21 119.8 no
C20 C24 C13 119.1(2) no
C21 C20 C19 124.5(2) no
C21 C20 C24 116.4(3) no
C21 C22 C23 118.8(2) no
C21 C22 H22 120.6 no
C22 C21 C20 120.4(2) no
C22 C21 H21 119.8 no
C22 C23 H23 118.4 no
C23 N4 Co1 128.8(2) no
C23 N4 C24 118.2(2) no
C23 C22 H22 120.6 no
C24 N4 Co1 113.1(2) no
C24 C20 C19 119.1(2) no
C25 N5 C27 110.0(8) no
C25' N5' C27' 97.0(8) no
C26 N5 C25 128.4(9) no
C26 N5 C27 113.5(9) no
C26' N5' C25' 121.2(9) no
C26' N5' C27' 129.1(9) no
H1W1 O1W H1W2 116(3) no
H26D C26' H26E 109.5 no
H26D C26' H26F 109.5 no
H26E C26' H26F 109.5 no
H27D C27' H27E 109.5 no
H27D C27' H27F 109.5 no
H27E C27' H27F 109.5 no

loop_
_geom_bond_atom_site_label_1
_geom_bond_atom_site_label_2
_geom_bond_distance
_geom_bond_publ_flag
Co1 Cl1 2.3910(10) yes
Co1 N3 2.141(2) yes
Co1 N1 2.148(2) yes
Co1 N2 2.169(2) yes
Co1 N4 2.192(2) yes
Co1 O1W 2.087(2) yes
N5 C25 1.440(10) no
N5 C26 1.320(10) no
N5 C27 1.590(10) no
N1 C1 1.354(3) no
N1 C2 1.320(3) no
N2 C11 1.327(3) no
N2 C12 1.358(3) no
N3 C13 1.356(3) no
N3 C14 1.331(3) no
N4 C23 1.318(3) no
N4 C24 1.360(3) no
N5' C25' 1.450(10) no
N5' C26' 1.300(10) no
N5' C27' 1.600(10) no
O1 C25 1.280(10) no
O1' C25' 1.280(10) no
O1W H1W1 0.840(10) no
O1W H1W2 0.840(10) no
C1 C5 1.413(3) no
C1 C12 1.437(4) no
C2 C3 1.398(4) no
C2 H2 0.9300 no
C3 C4 1.364(4) no
C3 H3 0.9300 no
C4 C5 1.397(4) no
C4 H4 0.9300 no
C5 C6 1.438(4) no
C6 C7 1.340(5) no
C6 H6 0.9300 no
C7 C8 1.440(4) no
C7 H7 0.9300 no
C8 C9 1.396(4) no
C8 C12 1.409(3) no
C9 C10 1.374(5) no
C9 H9 0.9300 no
C10 C11 1.400(4) no
C10 H10 0.9300 no
C11 H11 0.9300 no
C13 C17 1.399(3) no
C13 C24 1.445(3) no
C14 C15 1.401(4) no
C14 H14 0.9300 no
C15 C16 1.360(4) no
C15 H15 0.9300 no
C16 C17 1.408(4) no
C16 H16 0.9300 no
C17 C18 1.438(4) no
C18 C19 1.348(5) no
C18 H18 0.9300 no
C19 C20 1.434(4) no
C19 H19 0.9300 no
C20 C21 1.411(4) no
C20 C24 1.414(3) no
C21 C22 1.361(5) no
C21 H21 0.9300 no
C22 C23 1.407(4) no
C22 H22 0.9300 no
C23 H23 0.9300 no
C25 H25 0.9300 no
C25' H25' 0.9300 no
C26 H26A 0.9600 no
C26 H26B 0.9600 no
C26 H26C 0.9600 no
C26' H26D 0.9600 no
C26' H26E 0.9600 no
C26' H26F 0.9600 no
C27 H27A 0.9600 no
C27 H27B 0.9600 no
C27 H27C 0.9600 no
C27' H27D 0.9600 no
C27' H27E 0.9600 no
C27' H27F 0.9600 no

loop_
_geom_hbond_atom_site_label_D
_geom_hbond_atom_site_label_H
_geom_hbond_atom_site_label_A
_geom_hbond_site_symmetry_A
_geom_hbond_distance_DH
_geom_hbond_distance_HA
_geom_hbond_distance_DA
_geom_hbond_angle_DHA
_geom_hbond_publ_flag
O1W H1W1 Cl2 . 0.840(10) 2.35(2) 3.131(2) 154(3) yes
O1W H1W2 Cl2 2_666 0.840(10) 2.240(10) 3.077(2) 172(3) yes
